data_4108027
loop_
_publ_author_name
'Guillermo M\'inguez Espallargas'
'Lee Brammer'
'David R. Allan'
'Colin R. Pulham'
'Neil Robertson'
'John E. Warren'

_publ_section_title
;
 Noncovalent Interactions under Extreme Conditions: High-Pressure and
 Low-Temperature Diffraction Studies of the Isostructural Metal-Organic
 Networks (4-Chloropyridinium)2[CoX4] (X = Cl, Br)
;
_journal_name_full 'Journal of the American Chemical Society'
_journal_page_first 9058
_journal_page_last 9071
_journal_paper_doi 10.1021/ja8010868
_journal_volume 130
_journal_year 2008
_chemical_formula_moiety '2(C5 H5 Cl N), Cl4 Co'
_chemical_formula_sum 'C10 H10 Cl6 Co N2'
_chemical_formula_weight 429.83
_chemical_name_systematic
; 
 ? 
;
_space_group_IT_number 15
_symmetry_cell_setting monoclinic
_symmetry_space_group_name_Hall '-C 2yc'
_symmetry_space_group_name_H-M 'C 1 2/c 1'
_atom_sites_solution_hydrogens geom
_atom_sites_solution_primary direct
_atom_sites_solution_secondary difmap
_audit_creation_method SHELXL-97
_cell_angle_alpha 90.00
_cell_angle_beta 100.546(3)
_cell_angle_gamma 90.00
_cell_formula_units_Z 4
_cell_length_a 16.4775(9)
_cell_length_b 7.2260(4)
_cell_length_c 13.6408(8)
_cell_measurement_reflns_used 6515
_cell_measurement_temperature 60(2)
_cell_measurement_theta_max 30.61
_cell_measurement_theta_min 2.51
_cell_volume 1596.73(16)
_computing_cell_refinement 'Bruker SMART'
_computing_data_collection 'Bruker SMART'
_computing_data_reduction 'Bruker SAINT'
_computing_molecular_graphics 'Bruker SHELXTL'
_computing_publication_material 'Bruker SHELXTL'
_computing_structure_refinement 'SHELXL-97 (Sheldrick, 1997)'
_computing_structure_solution 'SHELXS-97 (Sheldrick, 1990)'
_diffrn_ambient_temperature 60(2)
_diffrn_measured_fraction_theta_full 0.994
_diffrn_measured_fraction_theta_max 0.994
_diffrn_measurement_device_type 'CCD area detector'
_diffrn_measurement_method 'phi and omega scans'
_diffrn_radiation_monochromator graphite
_diffrn_radiation_source 'fine-focus sealed tube'
_diffrn_radiation_type MoK\a
_diffrn_radiation_wavelength 0.71073
_diffrn_reflns_av_R_equivalents 0.0235
_diffrn_reflns_av_sigmaI/netI 0.0187
_diffrn_reflns_limit_h_max 23
_diffrn_reflns_limit_h_min -23
_diffrn_reflns_limit_k_max 10
_diffrn_reflns_limit_k_min -10
_diffrn_reflns_limit_l_max 19
_diffrn_reflns_limit_l_min -19
_diffrn_reflns_number 12491
_diffrn_reflns_theta_full 30.65
_diffrn_reflns_theta_max 30.65
_diffrn_reflns_theta_min 2.51
_exptl_absorpt_coefficient_mu 2.064
_exptl_absorpt_correction_T_max 0.8202
_exptl_absorpt_correction_T_min 0.6952
_exptl_absorpt_correction_type multi-scan
_exptl_absorpt_process_details sadabs
_exptl_crystal_colour blue
_exptl_crystal_density_diffrn 1.788
_exptl_crystal_description block
_exptl_crystal_F_000 852
_exptl_crystal_size_max 0.19
_exptl_crystal_size_mid 0.16
_exptl_crystal_size_min 0.10
_refine_diff_density_max 0.541
_refine_diff_density_min -0.248
_refine_diff_density_rms 0.067
_refine_ls_extinction_method none
_refine_ls_goodness_of_fit_ref 1.553
_refine_ls_hydrogen_treatment constr
_refine_ls_matrix_type full
_refine_ls_number_parameters 87
_refine_ls_number_reflns 2455
_refine_ls_number_restraints 0
_refine_ls_restrained_S_all 1.553
_refine_ls_R_factor_all 0.0232
_refine_ls_R_factor_gt 0.0205
_refine_ls_shift/su_max 0.001
_refine_ls_shift/su_mean 0.000
_refine_ls_structure_factor_coef Fsqd
_refine_ls_weighting_details 'calc w=1/[\s^2^(Fo^2^)+(0.0193P)^2^+0.0000P] where P=(Fo^2^+2Fc^2^)/3'
_refine_ls_weighting_scheme calc
_refine_ls_wR_factor_gt 0.0537
_refine_ls_wR_factor_ref 0.0543
_reflns_number_gt 2264
_reflns_number_total 2455
_reflns_threshold_expression >2sigma(I)
_cod_data_source_file ja8010868-file002_08.cif
_cod_data_source_block ilb834m
_cod_database_code 4108027

loop_
_symmetry_equiv_pos_as_xyz
'x, y, z'
'-x, y, -z+1/2'
'x+1/2, y+1/2, z'
'-x+1/2, y+1/2, -z+1/2'
'-x, -y, -z'
'x, -y, z-1/2'
'-x+1/2, -y+1/2, -z'
'x+1/2, -y+1/2, z-1/2'

loop_
_atom_site_label
_atom_site_type_symbol
_atom_site_fract_x
_atom_site_fract_y
_atom_site_fract_z
_atom_site_U_iso_or_equiv
_atom_site_adp_type
_atom_site_occupancy
_atom_site_symmetry_multiplicity
_atom_site_calc_flag
_atom_site_refinement_flags
Co1 Co 0.5000 0.45215(3) 0.2500 0.00885(7) Uani 1 2 d S
Cl1 Cl 0.575759(17) 0.66201(4) 0.35521(2) 0.01319(7) Uani 1 1 d .
Cl2 Cl 0.408919(18) 0.27816(4) 0.31369(2) 0.01361(7) Uani 1 1 d .
N1 N 0.40331(6) 0.81419(14) 0.38556(8) 0.0115(2) Uani 1 1 d .
H1 H 0.4373 0.7696 0.3486 0.014 Uiso 1 1 calc R
C2 C 0.32891(7) 0.87415(17) 0.34015(9) 0.0120(2) Uani 1 1 d .
H2 H 0.3137 0.8674 0.2696 0.014 Uiso 1 1 calc R
C3 C 0.27459(7) 0.94566(16) 0.39609(9) 0.0106(2) Uani 1 1 d .
H3 H 0.2214 0.9874 0.3652 0.013 Uiso 1 1 calc R
C4 C 0.29982(7) 0.95495(16) 0.49878(9) 0.0098(2) Uani 1 1 d .
Cl4 Cl 0.233469(17) 1.04437(4) 0.57051(2) 0.01092(7) Uani 1 1 d .
C5 C 0.37709(7) 0.89001(18) 0.54483(9) 0.0121(2) Uani 1 1 d .
H5 H 0.3939 0.8945 0.6152 0.014 Uiso 1 1 calc R
C6 C 0.42831(7) 0.81916(17) 0.48480(10) 0.0128(2) Uani 1 1 d .
H6 H 0.4814 0.7738 0.5137 0.015 Uiso 1 1 calc R

loop_
_atom_site_aniso_label
_atom_site_aniso_U_11
_atom_site_aniso_U_22
_atom_site_aniso_U_33
_atom_site_aniso_U_23
_atom_site_aniso_U_13
_atom_site_aniso_U_12
Co1 0.00922(11) 0.00743(12) 0.01042(12) 0.000 0.00319(8) 0.000
Cl1 0.00924(13) 0.01410(15) 0.01572(15) -0.00503(11) 0.00094(11) 0.00061(10)
Cl2 0.01398(14) 0.01353(15) 0.01467(14) 0.00172(11) 0.00616(11) -0.00228(10)
N1 0.0121(5) 0.0092(5) 0.0150(5) -0.0006(4) 0.0067(4) 0.0005(4)
C2 0.0146(6) 0.0096(6) 0.0120(6) 0.0015(5) 0.0032(4) -0.0010(4)
C3 0.0112(5) 0.0092(6) 0.0117(6) 0.0017(5) 0.0026(4) 0.0006(4)
C4 0.0109(5) 0.0071(5) 0.0125(6) -0.0009(4) 0.0049(4) -0.0009(4)
Cl4 0.01218(14) 0.01030(14) 0.01134(14) -0.00087(10) 0.00493(10) 0.00063(10)
C5 0.0133(5) 0.0112(6) 0.0115(6) -0.0006(5) 0.0016(4) -0.0003(4)
C6 0.0105(5) 0.0105(6) 0.0172(6) 0.0002(5) 0.0018(5) -0.0004(4)

loop_
_atom_type_symbol
_atom_type_description
_atom_type_scat_dispersion_real
_atom_type_scat_dispersion_imag
_atom_type_scat_source
C C 0.0033 0.0016 'International Tables Vol C Tables 4.2.6.8 and 6.1.1.4'
H H 0.0000 0.0000 'International Tables Vol C Tables 4.2.6.8 and 6.1.1.4'
N N 0.0061 0.0033 'International Tables Vol C Tables 4.2.6.8 and 6.1.1.4'
Cl Cl 0.1484 0.1585 'International Tables Vol C Tables 4.2.6.8 and 6.1.1.4'
Co Co 0.3494 0.9721 'International Tables Vol C Tables 4.2.6.8 and 6.1.1.4'

loop_
_geom_angle_atom_site_label_1
_geom_angle_atom_site_label_2
_geom_angle_atom_site_label_3
_geom_angle
_geom_angle_site_symmetry_1
_geom_angle_site_symmetry_3
Cl2 Co1 Cl2 112.078(19) . 2_655
Cl2 Co1 Cl1 116.922(11) . .
Cl2 Co1 Cl1 106.608(11) 2_655 .
Cl2 Co1 Cl1 106.608(11) . 2_655
Cl2 Co1 Cl1 116.922(11) 2_655 2_655
Cl1 Co1 Cl1 97.235(18) . 2_655
C2 N1 C6 122.94(11) . .
C2 N1 H1 118.5 . .
C6 N1 H1 118.5 . .
N1 C2 C3 119.79(12) . .
N1 C2 H2 120.1 . .
C3 C2 H2 120.1 . .
C2 C3 C4 118.16(11) . .
C2 C3 H3 120.9 . .
C4 C3 H3 120.9 . .
C3 C4 C5 121.24(11) . .
C3 C4 Cl4 119.20(9) . .
C5 C4 Cl4 119.55(10) . .
C6 C5 C4 117.75(11) . .
C6 C5 H5 121.1 . .
C4 C5 H5 121.1 . .
N1 C6 C5 120.10(11) . .
N1 C6 H6 120.0 . .
C5 C6 H6 120.0 . .

loop_
_geom_bond_atom_site_label_1
_geom_bond_atom_site_label_2
_geom_bond_distance
_geom_bond_site_symmetry_2
Co1 Cl2 2.2506(3) .
Co1 Cl2 2.2506(3) 2_655
Co1 Cl1 2.2938(3) .
Co1 Cl1 2.2938(3) 2_655
N1 C2 1.3403(15) .
N1 C6 1.3413(17) .
N1 H1 0.8800 .
C2 C3 1.3786(17) .
C2 H2 0.9500 .
C3 C4 1.3879(17) .
C3 H3 0.9500 .
C4 C5 1.3940(16) .
C4 Cl4 1.7209(12) .
C5 C6 1.3776(17) .
C5 H5 0.9500 .
C6 H6 0.9500 .

loop_
_geom_torsion_atom_site_label_1
_geom_torsion_atom_site_label_2
_geom_torsion_atom_site_label_3
_geom_torsion_atom_site_label_4
_geom_torsion
C6 N1 C2 C3 0.34(19)
N1 C2 C3 C4 0.76(18)
C2 C3 C4 C5 -1.50(18)
C2 C3 C4 Cl4 179.76(9)
C3 C4 C5 C6 1.13(19)
Cl4 C4 C5 C6 179.87(9)
C2 N1 C6 C5 -0.72(19)
C4 C5 C6 N1 -0.02(18)
